data_4102221
loop_
_publ_author_name
'Marlena P. Washington'
'Vittal B. Gudimetla'
'Feng L. Laughlin'
'Nihal Deligonul'
'Susan He'
'John L. Payton'
'M. Cather Simpson'
'John D. Protasiewicz'

_publ_section_title
;
 Phosphorus Can Also Be a "Photocopy"
;
_journal_name_full 'Journal of the American Chemical Society'
_journal_page_first 4566
_journal_page_last 4567
_journal_paper_doi 10.1021/ja1009426
_journal_volume 132
_journal_year 2010
_chemical_formula_moiety 'C16 H20 O2 P2'
_chemical_formula_sum 'C16 H20 O2 P2'
_chemical_formula_weight 306.26
_chemical_name_systematic
;
 ?
;
_space_group_IT_number 14
_symmetry_cell_setting monoclinic
_symmetry_space_group_name_Hall '-P 2yn'
_symmetry_space_group_name_H-M 'P 1 21/n 1'
_atom_sites_solution_hydrogens geom
_atom_sites_solution_primary direct
_atom_sites_solution_secondary difmap
_audit_creation_method SHELXL-97
_cell_angle_alpha 90.00
_cell_angle_beta 91.3450(10)
_cell_angle_gamma 90.00
_cell_formula_units_Z 2
_cell_length_a 5.4948(5)
_cell_length_b 7.2202(7)
_cell_length_c 19.2488(18)
_cell_measurement_reflns_used 7145
_cell_measurement_temperature 100(2)
_cell_measurement_theta_max 27.85
_cell_measurement_theta_min 3.01
_cell_volume 763.46(12)
_computing_cell_refinement 'Bruker SMART'
_computing_data_collection 'Bruker SMART'
_computing_data_reduction 'Bruker SAINT'
_computing_molecular_graphics 'Bruker SHELXTL'
_computing_publication_material 'Bruker SHELXTL'
_computing_structure_refinement 'SHELXL-97 (Sheldrick, 1997)'
_computing_structure_solution 'SHELXS-97 (Sheldrick, 1990)'
_diffrn_ambient_temperature 100(2)
_diffrn_measured_fraction_theta_full 0.998
_diffrn_measured_fraction_theta_max 0.998
_diffrn_measurement_device_type 'Bruker AXS APEX II CCD area detector'
_diffrn_measurement_method 'phi and omega scans'
_diffrn_radiation_monochromator graphite
_diffrn_radiation_source 'fine-focus sealed tube'
_diffrn_radiation_type MoK\a
_diffrn_radiation_wavelength 0.71073
_diffrn_reflns_av_R_equivalents 0.0235
_diffrn_reflns_av_sigmaI/netI 0.0174
_diffrn_reflns_limit_h_max 7
_diffrn_reflns_limit_h_min -7
_diffrn_reflns_limit_k_max 9
_diffrn_reflns_limit_k_min -9
_diffrn_reflns_limit_l_max 25
_diffrn_reflns_limit_l_min -25
_diffrn_reflns_number 8676
_diffrn_reflns_theta_full 27.50
_diffrn_reflns_theta_max 27.50
_diffrn_reflns_theta_min 3.01
_diffrn_standards_decay_% none
_diffrn_standards_number 0
_exptl_absorpt_coefficient_mu 0.283
_exptl_absorpt_correction_T_max 0.9336
_exptl_absorpt_correction_T_min 0.8697
_exptl_absorpt_correction_type multi-scan
_exptl_absorpt_process_details 'AXScale in APEX 2 (Bruker 2004)'
_exptl_crystal_colour colourless
_exptl_crystal_density_diffrn 1.332
_exptl_crystal_density_meas ?
_exptl_crystal_density_method 'not measured'
_exptl_crystal_description Irregular
_exptl_crystal_F_000 324
_exptl_crystal_size_max 0.51
_exptl_crystal_size_mid 0.46
_exptl_crystal_size_min 0.25
_refine_diff_density_max 0.363
_refine_diff_density_min -0.321
_refine_diff_density_rms 0.084
_refine_ls_extinction_method none
_refine_ls_goodness_of_fit_ref 1.089
_refine_ls_hydrogen_treatment constr
_refine_ls_matrix_type full
_refine_ls_number_parameters 94
_refine_ls_number_reflns 1745
_refine_ls_number_restraints 0
_refine_ls_restrained_S_all 1.089
_refine_ls_R_factor_all 0.0297
_refine_ls_R_factor_gt 0.0291
_refine_ls_shift/su_max 0.013
_refine_ls_shift/su_mean 0.003
_refine_ls_structure_factor_coef Fsqd
_refine_ls_weighting_details 'calc w=1/[\s^2^(Fo^2^)+(0.0479P)^2^+0.3203P] where P=(Fo^2^+2Fc^2^)/3'
_refine_ls_weighting_scheme calc
_refine_ls_wR_factor_gt 0.0849
_refine_ls_wR_factor_ref 0.0856
_reflns_number_gt 1679
_reflns_number_total 1745
_reflns_threshold_expression >2sigma(I)
_cod_data_source_file ja1009426_si_002.cif
_cod_data_source_block nd021809_0m
_cod_depositor_comments
;
The following automatic conversions were performed:

'_exptl_crystal_density_meas' value 'not measured' was changed to '?'
- the value is perceived as not measured.

Automatic conversion script
Id: cif_fix_values 3008 2015-01-20 13:52:24Z robertas 
;
_cod_database_code 4102221

loop_
_symmetry_equiv_pos_as_xyz
'x, y, z'
'-x+1/2, y+1/2, -z+1/2'
'-x, -y, -z'
'x-1/2, -y-1/2, z-1/2'

loop_
_atom_site_label
_atom_site_type_symbol
_atom_site_fract_x
_atom_site_fract_y
_atom_site_fract_z
_atom_site_U_iso_or_equiv
_atom_site_adp_type
_atom_site_occupancy
_atom_site_symmetry_multiplicity
_atom_site_calc_flag
_atom_site_refinement_flags
P1 P 0.40649(5) 0.49968(3) 0.118689(15) 0.01405(12) Uani 1 1 d .
O3 O 0.21865(13) 0.79579(10) 0.06130(4) 0.01254(18) Uani 1 1 d .
C7 C 0.50736(19) 0.88361(14) 0.15086(5) 0.0124(2) Uani 1 1 d .
C2 C 0.38086(18) 0.73253(15) 0.11055(5) 0.0119(2) Uani 1 1 d .
C4 C 0.10397(18) 0.65118(15) 0.02842(5) 0.0120(2) Uani 1 1 d .
C10 C 0.6843(2) 0.79678(16) 0.20335(6) 0.0184(2) Uani 1 1 d .
H10A H 0.5950 0.7156 0.2346 0.028 Uiso 1 1 calc R
H10B H 0.7658 0.8946 0.2304 0.028 Uiso 1 1 calc R
H10C H 0.8061 0.7242 0.1788 0.028 Uiso 1 1 calc R
C5 C 0.1779(2) 0.47647(15) 0.05208(6) 0.0124(2) Uani 1 1 d .
C6 C -0.07015(19) 0.68057(15) -0.02282(5) 0.0132(2) Uani 1 1 d .
H6 H -0.1147 0.8018 -0.0375 0.016 Uiso 1 1 calc R
C8 C 0.6452(2) 1.00948(14) 0.10158(6) 0.0157(2) Uani 1 1 d .
H8A H 0.7723 0.9380 0.0788 0.024 Uiso 1 1 calc R
H8B H 0.7201 1.1115 0.1280 0.024 Uiso 1 1 calc R
H8C H 0.5318 1.0597 0.0663 0.024 Uiso 1 1 calc R
C9 C 0.3180(2) 0.99706(14) 0.18922(6) 0.0167(3) Uani 1 1 d .
H9A H 0.2004 1.0494 0.1556 0.025 Uiso 1 1 calc R
H9B H 0.3993 1.0976 0.2149 0.025 Uiso 1 1 calc R
H9C H 0.2329 0.9169 0.2218 0.025 Uiso 1 1 calc R

loop_
_atom_site_aniso_label
_atom_site_aniso_U_11
_atom_site_aniso_U_22
_atom_site_aniso_U_33
_atom_site_aniso_U_23
_atom_site_aniso_U_13
_atom_site_aniso_U_12
P1 0.01696(19) 0.01014(18) 0.01472(19) 0.00011(9) -0.00640(12) -0.00003(9)
O3 0.0148(4) 0.0097(4) 0.0129(3) -0.0005(3) -0.0045(3) -0.0012(3)
C7 0.0131(5) 0.0109(5) 0.0129(5) -0.0011(4) -0.0025(4) -0.0012(4)
C2 0.0117(4) 0.0126(5) 0.0113(4) 0.0003(4) -0.0017(3) -0.0004(4)
C4 0.0137(5) 0.0103(5) 0.0120(5) -0.0015(4) -0.0004(4) -0.0015(4)
C10 0.0197(5) 0.0147(5) 0.0203(5) 0.0006(4) -0.0097(4) -0.0019(4)
C5 0.0135(5) 0.0121(5) 0.0113(5) -0.0002(4) -0.0018(4) -0.0001(4)
C6 0.0158(5) 0.0106(5) 0.0131(5) 0.0005(4) -0.0026(4) 0.0003(4)
C8 0.0151(5) 0.0143(5) 0.0178(5) -0.0006(4) 0.0012(4) -0.0022(4)
C9 0.0156(5) 0.0183(6) 0.0162(6) -0.0045(4) 0.0006(4) -0.0014(4)

loop_
_atom_type_symbol
_atom_type_description
_atom_type_scat_dispersion_real
_atom_type_scat_dispersion_imag
_atom_type_scat_source
C C 0.0033 0.0016 'International Tables Vol C Tables 4.2.6.8 and 6.1.1.4'
H H 0.0000 0.0000 'International Tables Vol C Tables 4.2.6.8 and 6.1.1.4'
O O 0.0106 0.0060 'International Tables Vol C Tables 4.2.6.8 and 6.1.1.4'
P P 0.1023 0.0942 'International Tables Vol C Tables 4.2.6.8 and 6.1.1.4'

loop_
_geom_angle_atom_site_label_1
_geom_angle_atom_site_label_2
_geom_angle_atom_site_label_3
_geom_angle
_geom_angle_site_symmetry_1
_geom_angle_site_symmetry_3
C2 P1 C5 88.34(5) . .
C2 O3 C4 110.64(8) . .
C2 C7 C10 108.98(9) . .
C2 C7 C8 110.00(9) . .
C10 C7 C8 109.83(9) . .
C2 C7 C9 109.11(9) . .
C10 C7 C9 109.38(9) . .
C8 C7 C9 109.53(9) . .
O3 C2 C7 113.78(9) . .
O3 C2 P1 116.61(8) . .
C7 C2 P1 129.59(8) . .
C6 C4 O3 121.33(9) . .
C6 C4 C5 124.40(10) . .
O3 C4 C5 114.27(9) . .
C7 C10 H10A 109.5 . .
C7 C10 H10B 109.5 . .
H10A C10 H10B 109.5 . .
C7 C10 H10C 109.5 . .
H10A C10 H10C 109.5 . .
H10B C10 H10C 109.5 . .
C6 C5 C4 119.05(10) 3_565 .
C6 C5 P1 130.82(9) 3_565 .
C4 C5 P1 110.12(8) . .
C4 C6 C5 116.54(9) . 3_565
C4 C6 H6 121.7 . .
C5 C6 H6 121.7 3_565 .
C7 C8 H8A 109.5 . .
C7 C8 H8B 109.5 . .
H8A C8 H8B 109.5 . .
C7 C8 H8C 109.5 . .
H8A C8 H8C 109.5 . .
H8B C8 H8C 109.5 . .
C7 C9 H9A 109.5 . .
C7 C9 H9B 109.5 . .
H9A C9 H9B 109.5 . .
C7 C9 H9C 109.5 . .
H9A C9 H9C 109.5 . .
H9B C9 H9C 109.5 . .

loop_
_geom_bond_atom_site_label_1
_geom_bond_atom_site_label_2
_geom_bond_distance
_geom_bond_site_symmetry_2
P1 C2 1.6941(11) .
P1 C5 1.7817(12) .
O3 C2 1.3645(13) .
O3 C4 1.3672(12) .
C7 C2 1.4999(14) .
C7 C10 1.5209(14) .
C7 C8 1.5275(14) .
C7 C9 1.5279(15) .
C4 C6 1.3744(15) .
C4 C5 1.3981(14) .
C10 H10A 0.9800 .
C10 H10B 0.9800 .
C10 H10C 0.9800 .
C5 C6 1.3919(14) 3_565
C6 C5 1.3919(14) 3_565
C6 H6 0.9500 .
C8 H8A 0.9800 .
C8 H8B 0.9800 .
C8 H8C 0.9800 .
C9 H9A 0.9800 .
C9 H9B 0.9800 .
C9 H9C 0.9800 .
